data_2007473
loop_
_publ_author_name
'Yi-Lin Song'
'Yu-Bo Fan'
'Quan-Rui Wang'
'Zong-Biao Ding'
'Feng-Gang Tao'
'Ming-Qin Chen'
'Jie Sun'

_publ_section_title
;
 Cedranediol: a New Auxiliary for Asymmetric Homologation
;
_journal_issue 7
_journal_name_full 'Acta Crystallographica Section C'
_journal_page_first IUC9800027
_journal_paper_doi 10.1107/S0108270198099557
_journal_volume 54
_journal_year 1998
_chemical_formula_iupac 'C15 H26 O2'
_chemical_formula_moiety 'C15 H26 O2'
_chemical_formula_sum 'C15 H26 O2'
_chemical_formula_weight 238.369
_chemical_name_systematic
;
 (1R,2R,5S,7R,8R,9S)-2,6,6,8-tetramethyl
 tricyclo[5.3.1^1,7^.0^1,5^]undecane-8,9-diol
;
_space_group_IT_number 144
_symmetry_cell_setting trigonal
_symmetry_space_group_name_Hall 'P 31'
_symmetry_space_group_name_H-M 'P 31'
_audit_creation_method 'from TEXRAY.INF file'
_cell_angle_alpha 90
_cell_angle_beta 90
_cell_angle_gamma 120
_cell_formula_units_Z 3.00
_cell_length_a 14.225(2)
_cell_length_b 14.225(2)
_cell_length_c 5.900(3)
_cell_measurement_reflns_used 21
_cell_measurement_temperature 293.0
_cell_measurement_theta_max 10.81
_cell_measurement_theta_min 7.225
_cell_volume 1033.9(6)
_computing_cell_refinement 'MSC/AFC Diffractometer Control'
_computing_data_collection 'MSC/AFC Diffractometer Control'
_computing_data_reduction 'teXsan: PROCESS (MSC)'
_computing_publication_material 'teXsan: FINISH (MSC)'
_computing_structure_refinement 'teXsan: LS (MSC)'
_computing_structure_solution SHELXS86
_diffrn_measurement_device_type 'Rigaku AFC7R'
_diffrn_measurement_method 'Omega/2-theta scans'
_diffrn_radiation_monochromator graphite
_diffrn_radiation_source 'X-ray tube'
_diffrn_radiation_type MoK\a
_diffrn_radiation_wavelength 0.7107
_diffrn_reflns_av_R_equivalents 0.0436
_diffrn_reflns_limit_h_max 16
_diffrn_reflns_limit_h_min -16
_diffrn_reflns_limit_k_max 18
_diffrn_reflns_limit_k_min 0
_diffrn_reflns_limit_l_max 7
_diffrn_reflns_limit_l_min 0
_diffrn_reflns_number 1838
_diffrn_reflns_theta_max 27.5058
_diffrn_standards_decay_% 1.71
_diffrn_standards_interval_count 200
_diffrn_standards_number 3
_exptl_absorpt_coefficient_mu 0.074
_exptl_absorpt_correction_T_max 1.000
_exptl_absorpt_correction_T_min 0.957
_exptl_absorpt_correction_type psi-scan
_exptl_absorpt_process_details '(North, Phillips & Mathews, 1968)'
_exptl_crystal_colour colorless
_exptl_crystal_density_diffrn 1.1485
_exptl_crystal_density_meas ?
_exptl_crystal_density_method 'not measured'
_exptl_crystal_description prismatic
_exptl_crystal_F_000 396.0
_exptl_crystal_size_max 0.300
_exptl_crystal_size_mid 0.200
_exptl_crystal_size_min 0.200
_refine_diff_density_max 0.15910
_refine_diff_density_min -0.14750
_refine_ls_extinction_coef 9.531126e-6
_refine_ls_extinction_method Zachariasen_type_2_Gaussian_isotropic
_refine_ls_goodness_of_fit_obs 1.410
_refine_ls_hydrogen_treatment constr
_refine_ls_matrix_type full
_refine_ls_number_parameters 153
_refine_ls_number_reflns 1264
_refine_ls_number_restraints 0
_refine_ls_R_factor_obs .0400
_refine_ls_shift/esd_max 0.0020
_refine_ls_structure_factor_coef F
_refine_ls_weighting_details 'w = 1/[\s^2^(F)]'
_refine_ls_weighting_scheme sigma
_refine_ls_wR_factor_obs .0430
_reflns_number_gt 1264
_reflns_number_total 1585
_reflns_threshold_expression I>2\s(I)
_cod_data_source_file qa0041.cif
_cod_data_source_block cedranediol
_cod_depositor_comments
;
The following automatic conversions were performed:

'_atom_site_thermal_displace_type' tag value 'Uij' was replaced with
'Uani' value 43 times.

Automatic conversion script
Id: cif_fix_values 1646 2011-03-28 12:23:43Z adriana 

The following automatic conversions were performed:

'_exptl_crystal_density_meas' value 'none' was changed to '?' - the
value is perceived as not measured.

Automatic conversion script
Id: cif_fix_values 3008 2015-01-20 13:52:24Z robertas 
;
_cod_original_sg_symbol_H-M 'P 31       '
_cod_database_code 2007473

loop_
_symmetry_equiv_pos_as_xyz
'  +x,  +y,  +z'
'  -y,  +x-y,1/3+z'
'  -x+y,  -x,2/3+z'

loop_
_atom_site_aniso_label
_atom_site_aniso_U_11
_atom_site_aniso_U_22
_atom_site_aniso_U_33
_atom_site_aniso_U_12
_atom_site_aniso_U_13
_atom_site_aniso_U_23
O1 .0520(10) .080(2) .0430(10) .0380(10) .0075(9) -.0044(9)
O2 .0430(10) .0770(10) .0540(10) .0400(10) -.0129(9) -.0230(10)
C1 .0370(10) .0420(10) .0330(10) .0190(10) -.0045(10) -.0010(10)
C2 .042(2) .057(2) .052(2) .0110(10) -.0040(10) -.0040(10)
C3 .041(2) .078(2) .064(2) .012(2) .0090(10) .002(2)
C4 .046(2) .090(3) .055(2) .036(2) .0080(10) -.002(2)
C5 .0420(10) .058(2) .0300(10) .0300(10) .0000(10) .0000(10)
C6 .057(2) .054(2) .0400(10) .0390(10) .0030(10) .0020(10)
C7 .052(2) .0470(10) .0300(10) .0290(10) .0040(10) .0080(10)
C8 .0400(10) .0460(10) .0410(10) .0210(10) .0060(10) -.0010(10)
C9 .0340(10) .0490(10) .0370(10) .0260(10) -.0052(10) -.0090(10)
C10 .0470(10) .0420(10) .0390(10) .0270(10) -.0050(10) -.0010(10)
C11 .0410(10) .060(2) .0310(10) .0300(10) -.0054(10) -.0030(10)
C12 .075(3) .041(2) .107(3) .004(2) .011(2) .002(2)
C13 .088(2) .094(3) .065(2) .073(2) .003(2) .010(2)
C14 .085(2) .056(2) .056(2) .043(2) .007(2) -.0040(10)
C15 .051(2) .056(2) .074(2) .013(2) .009(2) .000(2)

loop_
_atom_site_label
_atom_site_fract_x
_atom_site_fract_y
_atom_site_fract_z
_atom_site_U_iso_or_equiv
_atom_site_thermal_displace_type
_atom_site_calc_flag
_atom_site_calc_attached_atom
O1 .4585(2) .6061(2) .5217 .0562 Uani ? ?
O2 .3975(2) .6477(2) .0921 .0534 Uani ? ?
C1 .6930(2) .7385(2) .1922(5) .0381 Uani ? ?
C2 .8012(2) .8478(3) .1720(6) .0562 Uani ? ?
C3 .8576(3) .8301(3) -.0324(6) .0690 Uani ? ?
C4 .8271(2) .7119(3) -.0139(6) .0625 Uani ? ?
C5 .7052(2) .6553(2) .0419(5) .0410 Uani ? ?
C6 .6485(2) .5451(2) .1716(5) .0459 Uani ? ?
C7 .5882(2) .5681(2) .3697(5) .0414 Uani ? ?
C8 .4787(2) .5618(2) .3196(5) .0428 Uani ? ?
C9 .4905(2) .6340(2) .1161(5) .0375 Uani ? ?
C10 .5928(2) .7450(2) .1219(5) .0403 Uani ? ?
C11 .6704(2) .6855(2) .4260(5) .0417 Uani ? ?
C12 .7929(3) .9501(3) .1603(8) .0854 Uani ? ?
C13 .7298(3) .5170(3) .2834(6) .0702 Uani ? ?
C14 .5797(3) .4512(3) .0115(6) .0622 Uani ? ?
C15 .3835(3) .4470(3) .2907(7) .0664 Uani ? ?
H1 .8423 .8508 .3139 .0576 Uani ? ?
H2 .8246 .8429 -.1755 .0800 Uani ? ?
H3 .9318 .8800 -.0202 .0719 Uani ? ?
H4 .8651 .7074 .1132 .0616 Uani ? ?
H5 .8333 .6825 -.1523 .0633 Uani ? ?
H6 .6698 .6444 -.1029 .0322 Uani ? ?
H7 .5759 .5216 .4947 .0402 Uani ? ?
H8 .4932 .6023 -.0167 .0330 Uani ? ?
H9 .5819 .7867 .2274 .0462 Uani ? ?
H10 .6008 .7769 -.0375 .0425 Uani ? ?
H11 .6477 .7213 .5416 .0378 Uani ? ?
H12 .7350 .6924 .4811 .0390 Uani ? ?
H13 .7479 .9554 .2843 .0861 Uani ? ?
H14 .7632 .9494 .0074 .1265 Uani ? ?
H15 .8621 1.0119 .1701 .1138 Uani ? ?
H16 .7809 .5700 .3969 .0700 Uani ? ?
H17 .7823 .5155 .1541 .0876 Uani ? ?
H18 .6863 .4401 .3696 .0960 Uani ? ?
H19 .6224 .4446 -.1030 .0662 Uani ? ?
H20 .5382 .3817 .1017 .0804 Uani ? ?
H21 .5329 .4631 -.0728 .0335 Uani ? ?
H22 .3903 .4132 .1525 .0794 Uani ? ?
H23 .3789 .4090 .4096 .0756 Uani ? ?
H24 .3185 .4530 .2806 .0865 Uani ? ?
H25 .3959 .5866 .5228 .0752 Uani ? ?
H26 .3945 .6792 .2085 .0517 Uani ? ?

loop_
_atom_type_symbol
_atom_type_scat_dispersion_real
_atom_type_scat_dispersion_imag
_atom_type_scat_source
C 0.003 0.002 'International Tables'
H 0.000 0.000 'International Tables'
O 0.011 0.006 'International Tables'

loop_
_geom_angle_atom_site_label_1
_geom_angle_atom_site_label_2
_geom_angle_atom_site_label_3
_geom_angle
C2 C1 C5 106.6(2)
C2 C1 C10 113.9(3)
C2 C1 C11 115.0(2)
C5 C1 C10 110.7(2)
C5 C1 C11 102.4(2)
C10 C1 C11 107.6(2)
C1 C2 C3 103.5(3)
C1 C2 C12 116.7(3)
C3 C2 C12 114.7(4)
C2 C3 C4 104.1(3)
C3 C4 C5 102.6(3)
C1 C5 C4 104.4(3)
C1 C5 C6 106.6(2)
C4 C5 C6 120.9(3)
C5 C6 C7 102.5(2)
C5 C6 C13 113.0(3)
C5 C6 C14 111.0(3)
C7 C6 C13 107.0(3)
C7 C6 C14 117.6(3)
C13 C6 C14 105.8(3)
C6 C7 C8 118.9(2)
C6 C7 C11 101.0(2)
C8 C7 C11 107.8(2)
O1 C8 C7 103.4(2)
O1 C8 C9 109.5(2)
O1 C8 C15 107.3(3)
C7 C8 C9 110.0(2)
C7 C8 C15 114.5(3)
C9 C8 C15 111.8(3)
O2 C9 C8 111.6(2)
O2 C9 C10 109.2(2)
C8 C9 C10 113.9(2)
C1 C10 C9 112.3(2)
C1 C11 C7 101.6(2)

loop_
_geom_bond_atom_site_label_1
_geom_bond_atom_site_label_2
_geom_bond_site_symmetry_1
_geom_bond_site_symmetry_2
_geom_bond_distance
_geom_bond_publ_flag
O1 C8 ? ? 1.443(3) ?
O2 C9 ? ? 1.438(3) ?
C1 C2 ? ? 1.552(4) ?
C1 C5 ? ? 1.557(4) ?
C1 C10 ? ? 1.531(4) ?
C1 C11 ? ? 1.528(4) ?
C2 C3 ? ? 1.537(5) ?
C2 C12 ? ? 1.519(7) ?
C3 C4 ? ? 1.516(6) ?
C4 C5 ? ? 1.539(4) ?
C5 C6 ? ? 1.559(4) ?
C6 C7 ? ? 1.578(4) ?
C6 C13 ? ? 1.547(5) ?
C6 C14 ? ? 1.525(5) ?
C7 C8 ? ? 1.544(4) ?
C7 C11 ? ? 1.521(4) ?
C8 C9 ? ? 1.534(4) ?
C8 C15 ? ? 1.522(5) ?
C9 C10 ? ? 1.522(4) ?
